data_1010602
loop_
_publ_author_name
'Brager, A'

_publ_section_title
;
An X-Ray Examination of the Structure of Boron Nitride
;
_journal_coden_ASTM ACPYAR
_journal_name_full 'Acta Physicochimica (USSR)'
_journal_page_first 699
_journal_page_last 706
_journal_volume 7
_journal_year 1937
_chemical_formula_structural 'B N'
_chemical_formula_sum 'B N'
_chemical_name_systematic 'Boron nitride'
_space_group_IT_number 174
_symmetry_cell_setting hexagonal
_symmetry_Int_Tables_number 174
_symmetry_space_group_name_Hall 'P -6'
_symmetry_space_group_name_H-M 'P -6'
_cell_angle_alpha 90
_cell_angle_beta 90
_cell_angle_gamma 120
_cell_formula_units_Z 2
_cell_length_a 2.51
_cell_length_b 2.51
_cell_length_c 6.69
_cell_volume 36.5
_cod_database_code 1010602

loop_
_symmetry_equiv_pos_as_xyz
x,y,z
-y,x-y,z
y-x,-x,z
x,y,-z
-y,x-y,-z
y-x,-x,-z

loop_
_atom_site_label
_atom_site_type_symbol
_atom_site_symmetry_multiplicity
_atom_site_Wyckoff_symbol
_atom_site_fract_x
_atom_site_fract_y
_atom_site_fract_z
_atom_site_occupancy
_atom_site_attached_hydrogens
_atom_site_calc_flag
B1 B3+ 1 b 0. 0. 0.5 1. 0 d
B2 B3+ 1 c 0.3333 0.6667 0. 1. 0 d
N1 N3- 1 a 0. 0. 0. 1. 0 d
N2 N3- 1 f 0.6667 0.3333 0.5 1. 0 d

loop_
_atom_type_symbol
_atom_type_oxidation_number
B3+ 3.000
N3- -3.000
